data_1549713
loop_
_publ_author_name
'Fidalgo-Marijuan, Arkaitz'
'Amayuelas, Eder'
'Barandika, Gotzone'
'Larrea, Edurne S.'
'Baz\'an, Bego\~na'
'Urtiaga, Miren Karmele'
'Iglesias, Marta'
'Arriortua, Mar\'ia Isabel'

_publ_section_title
;
 Double role of metalloporphyrins in catalytic bioinspired supramolecular
 metal--organic frameworks (SMOFs)
;
_journal_coeditor_code LQ5011SUP1
_journal_issue 5
_journal_name_full IUCrJ
_journal_page_first
;
;
_journal_paper_doi 10.1107/S2052252518007856
_journal_volume 5
_journal_year 2018
_chemical_formula_moiety 'C22 H15 Mn0.50 N2 O7 S2, (C10 H8 N2), (C10 H9 N2), 7(H2 O)'
_chemical_formula_sum 'C42 H46 Mn0.5 N6 O14 S2'
_chemical_formula_weight 950.44
_space_group_crystal_system triclinic
_space_group_IT_number 2
_space_group_name_Hall '-P 1'
_space_group_name_H-M_alt 'P -1'
_symmetry_space_group_name_Hall '-P 1'
_symmetry_space_group_name_H-M 'P -1'
_atom_sites_solution_hydrogens geom
_atom_sites_solution_primary direct
_atom_sites_solution_secondary difmap
_audit_conform_dict_location ftp://ftp.iucr.org/pub/cif_core.dic
_audit_conform_dict_name cif_core.dic
_audit_conform_dict_version 2.4
_audit_creation_date 2014-12-11T14:14:27-00:00
_audit_creation_method 'WinGX routine CIF_UPDATE'
_cell_angle_alpha 88.401(3)
_cell_angle_beta 83.848(3)
_cell_angle_gamma 64.446(4)
_cell_formula_units_Z 2
_cell_length_a 9.7187(4)
_cell_length_b 11.2496(5)
_cell_length_c 21.8708(7)
_cell_measurement_reflns_used 3937
_cell_measurement_temperature 100(2)
_cell_measurement_theta_max 74.0797
_cell_measurement_theta_min 4.0635
_cell_measurement_wavelength 1.54184
_cell_volume 2144.39(16)
_computing_cell_refinement
;
        CrysAlisPro, Agilent Technologies,
        Version 1.171.35.11 (release 16-05-2011 CrysAlis171 .NET)
        (compiled May 16 2011,17:55:39)
;
_computing_data_collection
;
        CrysAlisPro, Agilent Technologies,
        Version 1.171.35.11 (release 16-05-2011 CrysAlis171 .NET)
        (compiled May 16 2011,17:55:39)
;
_computing_data_reduction
;
        CrysAlisPro, Agilent Technologies,
        Version 1.171.35.11 (release 16-05-2011 CrysAlis171 .NET)
        (compiled May 16 2011,17:55:39)
;
_computing_structure_refinement 'SHELXL-97 (Sheldrick, 1997)'
_computing_structure_solution 'SHELXS-97 (Sheldrick, 1990)'
_diffrn_ambient_temperature 100(2)
_diffrn_detector_area_resol_mean 5.2012
_diffrn_measured_fraction_theta_full 0.997
_diffrn_measured_fraction_theta_max 0.997
_diffrn_measurement_device_type 'SuperNova, Single source at offset), Atlas'
_diffrn_measurement_method '\w scans'
_diffrn_orient_matrix_UB_11 -0.0244205
_diffrn_orient_matrix_UB_12 0.008405
_diffrn_orient_matrix_UB_13 0.0708048
_diffrn_orient_matrix_UB_21 0.0628584
_diffrn_orient_matrix_UB_22 -0.1511654
_diffrn_orient_matrix_UB_23 0.0023629
_diffrn_orient_matrix_UB_31 0.163313
_diffrn_orient_matrix_UB_32 -0.0113593
_diffrn_orient_matrix_UB_33 0.001591
_diffrn_radiation_monochromator graphite
_diffrn_radiation_type CuK\a
_diffrn_radiation_wavelength 1.54184
_diffrn_reflns_av_R_equivalents 0.0508
_diffrn_reflns_av_unetI/netI 0.0811
_diffrn_reflns_limit_h_max 11
_diffrn_reflns_limit_h_min -9
_diffrn_reflns_limit_k_max 13
_diffrn_reflns_limit_k_min -13
_diffrn_reflns_limit_l_max 26
_diffrn_reflns_limit_l_min -26
_diffrn_reflns_number 17468
_diffrn_reflns_theta_full 69.99
_diffrn_reflns_theta_max 69.99
_diffrn_reflns_theta_min 4.07
_diffrn_source 'fine-focus sealed tube'
_exptl_absorpt_coefficient_mu 2.923
_exptl_absorpt_correction_T_max 0.968
_exptl_absorpt_correction_T_min 0.826
_exptl_absorpt_correction_type analytical
_exptl_absorpt_process_details
;
        CrysAlisPro, Agilent Technologies,
        Version 1.171.35.11 (release 16-05-2011 CrysAlis171 .NET)
        (compiled May 16 2011,17:55:39)
Analytical numeric absorption correction using a multifaceted crystal
                        model based on expressions derived by R.C. Clark & J.S.
        (Clark, R. C. & Reid, J. S. (1995). Acta Cryst. A51, 887-897)
;
_exptl_crystal_colour 'dark red'
_exptl_crystal_density_diffrn 1.472
_exptl_crystal_density_meas 1.446(5)
_exptl_crystal_density_method Flotation
_exptl_crystal_description prism
_exptl_crystal_F_000 993
_exptl_crystal_size_max 0.1397
_exptl_crystal_size_mid 0.0516
_exptl_crystal_size_min 0.0131
_refine_diff_density_max 0.529
_refine_diff_density_min -0.445
_refine_diff_density_rms 0.069
_refine_ls_extinction_method none
_refine_ls_goodness_of_fit_ref 1.012
_refine_ls_hydrogen_treatment mixed
_refine_ls_matrix_type full
_refine_ls_number_parameters 599
_refine_ls_number_reflns 8113
_refine_ls_number_restraints 4
_refine_ls_restrained_S_all 1.012
_refine_ls_R_factor_all 0.0984
_refine_ls_R_factor_gt 0.0609
_refine_ls_shift/su_max 0
_refine_ls_shift/su_mean 0
_refine_ls_structure_factor_coef Fsqd
_refine_ls_weighting_details 'calc w=1/[\s^2^(Fo^2^)+(0.0799P)^2^+1.0855P] where P=(Fo^2^+2Fc^2^)/3'
_refine_ls_weighting_scheme calc
_refine_ls_wR_factor_gt 0.1516
_refine_ls_wR_factor_ref 0.1742
_reflns_number_gt 5439
_reflns_number_total 8113
_reflns_threshold_expression >2sigma(I)
_cod_data_source_file lq5011.cif
_cod_data_source_block I
_cod_original_cell_volume 2144.39(15)
_cod_original_formula_sum 'C42 H46 Mn0.50 N6 O14 S2'
_cod_database_code 1549713

loop_
_symmetry_equiv_pos_as_xyz
'x, y, z'
'-x, -y, -z'

loop_
_atom_site_label
_atom_site_type_symbol
_atom_site_fract_x
_atom_site_fract_y
_atom_site_fract_z
_atom_site_U_iso_or_equiv
_atom_site_adp_type
_atom_site_occupancy
_atom_site_symmetry_multiplicity
_atom_site_calc_flag
_atom_site_refinement_flags
_atom_site_disorder_assembly
_atom_site_disorder_group
C1 C 0.9495(4) 0.0089(4) 0.86434(16) 0.0273(8) Uani 1 1 d . . .
C2 C 0.8818(4) 0.1008(4) 0.81719(16) 0.0316(8) Uani 1 1 d . . .
H2 H 0.8754 0.0795 0.7762 0.038 Uiso 1 1 calc R . .
C3 C 0.8290(4) 0.2230(4) 0.84204(16) 0.0324(8) Uani 1 1 d . . .
H3 H 0.7784 0.3037 0.8217 0.039 Uiso 1 1 calc R . .
C4 C 0.8633(4) 0.2087(4) 0.90482(16) 0.0273(8) Uani 1 1 d . . .
C5 C 0.8294(4) 0.3134(4) 0.94507(16) 0.0274(8) Uani 1 1 d . . .
C6 C 0.8582(4) 0.3003(4) 1.00647(17) 0.0274(7) Uani 1 1 d . . .
C7 C 0.8193(4) 0.4074(4) 1.04849(17) 0.0305(8) Uani 1 1 d . . .
H7 H 0.7759 0.4984 1.039 0.037 Uiso 1 1 calc R . .
C8 C 0.8555(5) 0.3562(4) 1.10404(17) 0.0306(8) Uani 1 1 d . . .
H8 H 0.8408 0.4044 1.141 0.037 Uiso 1 1 calc R . .
C9 C 0.9204(4) 0.2152(3) 1.09724(16) 0.0256(7) Uani 1 1 d . . .
C10 C 1.0239(4) -0.1277(4) 0.85537(16) 0.0273(8) Uani 1 1 d . . .
C11 C 0.7547(4) 0.4501(3) 0.92070(16) 0.0282(8) Uani 1 1 d . . .
C12 C 0.8397(6) 0.5117(6) 0.8944(3) 0.079(2) Uani 1 1 d . . .
H12 H 0.9484 0.4683 0.8926 0.094 Uiso 1 1 calc R . .
C13 C 0.7704(6) 0.6359(6) 0.8703(4) 0.083(2) Uani 1 1 d . . .
H13 H 0.8314 0.6771 0.852 0.099 Uiso 1 1 calc R . .
C14 C 0.6130(4) 0.7001(3) 0.87284(16) 0.0264(7) Uani 1 1 d . . .
C15 C 0.5276(5) 0.6409(4) 0.9002(2) 0.0445(11) Uani 1 1 d . . .
H15 H 0.4188 0.6856 0.9032 0.053 Uiso 1 1 calc R . .
C16 C 0.5973(5) 0.5159(4) 0.9239(2) 0.0438(11) Uani 1 1 d . . .
H16 H 0.5361 0.4752 0.9425 0.053 Uiso 1 1 calc R . .
C17 C 1.0508(4) -0.1838(3) 0.79172(16) 0.0279(8) Uani 1 1 d . . .
C18 C 0.9326(5) -0.1859(4) 0.76185(18) 0.0338(9) Uani 1 1 d . . .
H18 H 0.8309 -0.1498 0.7818 0.041 Uiso 1 1 calc R . .
C19 C 0.9626(5) -0.2407(4) 0.70298(19) 0.0393(10) Uani 1 1 d . . .
H19 H 0.8815 -0.2419 0.6826 0.047 Uiso 1 1 calc R . .
C20 C 1.1103(5) -0.2934(4) 0.67417(17) 0.0361(9) Uani 1 1 d . . .
C21 C 1.2292(5) -0.2910(4) 0.70291(18) 0.0373(9) Uani 1 1 d . . .
H21 H 1.3304 -0.326 0.6826 0.045 Uiso 1 1 calc R . .
C22 C 1.1987(5) -0.2366(4) 0.76196(17) 0.0337(9) Uani 1 1 d . . .
H22 H 1.28 -0.2357 0.7822 0.04 Uiso 1 1 calc R . .
C23 C -0.1755(13) -0.4032(7) 0.2379(3) 0.114(4) Uani 1 1 d . . .
H23 H -0.1813 -0.4854 0.2407 0.137 Uiso 1 1 calc R . .
C24 C -0.1004(11) -0.3722(6) 0.2801(3) 0.098(3) Uani 1 1 d . . .
H24 H -0.0515 -0.4351 0.3099 0.118 Uiso 1 1 calc R . .
C25 C -0.0941(6) -0.2517(4) 0.2801(2) 0.0481(12) Uani 1 1 d . . .
C26 C -0.1697(6) -0.1681(5) 0.2344(3) 0.0681(17) Uani 1 1 d . . .
H26 H -0.1754 -0.0816 0.2327 0.082 Uiso 1 1 calc R . .
C27 C -0.2355(6) -0.2069(5) 0.1923(3) 0.0651(16) Uani 1 1 d . . .
H27 H -0.2802 -0.1484 0.1603 0.078 Uiso 1 1 calc R . .
C28 C -0.0207(6) -0.2142(4) 0.3270(2) 0.0478(12) Uani 1 1 d . . .
C29 C 0.0774(6) -0.3079(5) 0.3644(3) 0.0588(14) Uani 1 1 d . . .
H29 H 0.0998 -0.3982 0.3595 0.071 Uiso 1 1 calc R . .
C30 C 0.1410(7) -0.2700(5) 0.4081(3) 0.0644(15) Uani 1 1 d . . .
H30 H 0.2063 -0.3353 0.4335 0.077 Uiso 1 1 calc R . .
C31 C -0.0454(7) -0.0836(4) 0.3366(2) 0.0561(14) Uani 1 1 d . . .
H31 H -0.1103 -0.016 0.312 0.067 Uiso 1 1 calc R . .
C32 C 0.0224(7) -0.0532(5) 0.3805(2) 0.0586(15) Uani 1 1 d . . .
H32 H 0.0034 0.0363 0.386 0.07 Uiso 1 1 calc R . .
C33 C 0.4985(7) 0.2878(6) 0.6435(3) 0.0697(17) Uani 1 1 d . . .
H33 H 0.4908 0.3737 0.6354 0.084 Uiso 1 1 calc R . .
C34 C 0.4365(7) 0.2345(5) 0.6048(3) 0.0692(16) Uani 1 1 d . . .
H34 H 0.3868 0.2843 0.5713 0.083 Uiso 1 1 calc R . .
C35 C 0.4457(5) 0.1098(5) 0.6140(2) 0.0499(12) Uani 1 1 d . . .
C36 C 0.5189(7) 0.0452(6) 0.6649(3) 0.0661(16) Uani 1 1 d . . .
H36 H 0.5298 -0.0414 0.6736 0.079 Uiso 1 1 calc R . .
C37 C 0.5753(7) 0.1059(6) 0.7024(3) 0.0701(17) Uani 1 1 d . . .
H37 H 0.6209 0.0603 0.7374 0.084 Uiso 1 1 calc R . .
C38 C 0.3791(5) 0.0507(5) 0.5743(2) 0.0518(13) Uani 1 1 d . . .
C39 C 0.2766(6) 0.1258(5) 0.5332(2) 0.0556(13) Uani 1 1 d . . .
H39 H 0.2497 0.2175 0.5304 0.067 Uiso 1 1 calc R . .
C40 C 0.2146(7) 0.0699(6) 0.4970(3) 0.0611(14) Uani 1 1 d . . .
H40 H 0.1454 0.1235 0.4692 0.073 Uiso 1 1 calc R . .
C41 C 0.3478(7) -0.1349(6) 0.5378(3) 0.0703(16) Uani 1 1 d . . .
H41 H 0.373 -0.2264 0.5393 0.084 Uiso 1 1 calc R . .
C42 C 0.4138(6) -0.0842(5) 0.5750(3) 0.0619(14) Uani 1 1 d . . .
H42 H 0.4841 -0.1406 0.6017 0.074 Uiso 1 1 calc R . .
N1 N 0.9354(3) 0.0765(3) 0.91788(13) 0.0255(6) Uani 1 1 d . . .
N2 N 0.9225(3) 0.1823(3) 1.03668(13) 0.0245(6) Uani 1 1 d . . .
N3 N -0.2400(6) -0.3224(4) 0.1937(2) 0.0650(13) Uani 1 1 d . . .
N4 N 0.1154(5) -0.1440(4) 0.4167(2) 0.0555(11) Uani 1 1 d . . .
N5 N 0.2484(5) -0.0594(5) 0.4993(2) 0.0601(12) Uani 1 1 d . . .
N6 N 0.5694(5) 0.2248(5) 0.6921(2) 0.0619(12) Uani 1 1 d . . .
O1 O 0.5987(4) 0.9340(3) 0.85989(16) 0.0468(8) Uani 1 1 d . . .
O2 O 0.5578(4) 0.8331(3) 0.77288(12) 0.0438(8) Uani 1 1 d . . .
O3 O 0.3623(3) 0.9093(3) 0.85953(12) 0.0353(6) Uani 1 1 d . . .
O4 O 1.073(4) -0.243(4) 0.5621(17) 0.043(6) Uani 0.5 1 d P . .
O5 O 1.3143(19) -0.4228(17) 0.5860(7) 0.046(3) Uani 0.5 1 d P . .
O6 O 1.079(2) -0.4466(10) 0.5964(6) 0.057(4) Uani 0.5 1 d PD . .
O4B O 1.109(4) -0.245(4) 0.5559(18) 0.042(6) Uani 0.5 1 d P . .
O5B O 1.306(3) -0.447(2) 0.5844(9) 0.117(10) Uani 0.5 1 d P . .
O6B O 1.052(3) -0.422(2) 0.5937(9) 0.111(8) Uani 0.5 1 d PD . .
O7 O 1.2327(3) -0.0046(3) 0.97599(11) 0.0311(6) Uani 1 1 d G . .
H7A H 1.2745 -0.032 0.9413 0.047 Uiso 1 1 d G . .
H7B H 1.2277 0.0686 0.9823 0.047 Uiso 1 1 d G . .
S1 S 0.52566(11) 0.85690(8) 0.83888(4) 0.0294(2) Uani 1 1 d . . .
S2 S 1.14667(15) -0.35683(10) 0.59723(4) 0.0442(3) Uani 1 1 d D . .
Mn1 Mn 1 0 1 0.0227(2) Uani 1 2 d S . .
O8 O 0.5535(3) 1.1354(2) 0.93990(11) 0.0447(7) Uani 1 1 d G . .
H8A H 0.6146 1.1074 0.9659 0.067 Uiso 1 1 d G . .
H8B H 0.5616 1.0721 0.9191 0.067 Uiso 1 1 d G . .
O9 O -0.4426(4) -0.3526(3) 0.13067(17) 0.0741(12) Uani 1 1 d G . .
H9A H -0.3825 -0.3419 0.1517 0.111 Uiso 1 1 d G . .
H9B H -0.4814 -0.2857 0.1099 0.111 Uiso 1 1 d G . .
O10 O 0.5546(2) 0.43141(18) 0.76702(9) 0.0881(15) Uani 1 1 d G . .
H10A H 0.5831 0.4823 0.7476 0.132 Uiso 1 1 d G . .
H10B H 0.5819 0.3633 0.7461 0.132 Uiso 1 1 d G . .
O11 O 0.2477(3) 1.2320(2) 0.98446(13) 0.159(4) Uani 1 1 d G . .
H11A H 0.3407 1.1949 0.9861 0.239 Uiso 1 1 d G . .
H11B H 0.2276 1.2548 0.9493 0.239 Uiso 1 1 d G . .
O12 O 0.6479(2) 0.6008(2) 0.70792(9) 0.130(3) Uani 1 1 d G . .
H12B H 0.6624 0.6257 0.6732 0.195 Uiso 1 1 d G . .
H12A H 0.6128 0.6637 0.7324 0.195 Uiso 1 1 d G . .
O13 O 0.6131(4) -0.39526(18) 0.59422(15) 0.107(3) Uiso 0.5 1 d PG A 1
H13B H 0.6391 -0.3935 0.5573 0.16 Uiso 0.5 1 d PG B 1
H13A H 0.656 -0.363 0.6145 0.16 Uiso 0.5 1 d PG C 1
O15 O 0.8695(3) -0.4201(2) 0.51535(18) 0.077(2) Uiso 0.5 1 d PG D 1
H15A H 0.7977 -0.4326 0.5049 0.115 Uiso 0.5 1 d PG E 1
H15B H 0.9425 -0.4495 0.4884 0.115 Uiso 0.5 1 d PG F 1
O14 O 0.7365(4) -0.33992(18) 0.59153(16) 0.070(2) Uiso 0.5 1 d PG G 2
H14A H 0.7218 -0.3823 0.5655 0.106 Uiso 0.5 1 d PG H 2
H14B H 0.8103 -0.3234 0.5808 0.106 Uiso 0.5 1 d PG I 2
O16 O 0.5871(4) -0.45657(18) 0.52983(16) 0.092(3) Uiso 0.5 1 d PG J 2
H16A H 0.5231 -0.4781 0.5171 0.137 Uiso 0.5 1 d PG K 2
H16B H 0.6257 -0.5054 0.5581 0.137 Uiso 0.5 1 d PG L 2
H6 H 0.985(13) -0.412(7) 0.589(18) 0.137 Uiso 0.5 1 d PD . .
H6B H 0.958(9) -0.373(5) 0.590(17) 0.137 Uiso 0.5 1 d PD . .
H1N H 0.193(10) -0.107(9) 0.461(4) 0.137 Uiso 1 1 d . . .

loop_
_atom_site_aniso_label
_atom_site_aniso_U_11
_atom_site_aniso_U_22
_atom_site_aniso_U_33
_atom_site_aniso_U_23
_atom_site_aniso_U_13
_atom_site_aniso_U_12
C1 0.0238(18) 0.0307(18) 0.0208(16) 0.0080(14) -0.0018(13) -0.0060(15)
C2 0.031(2) 0.0320(19) 0.0196(16) 0.0079(14) -0.0024(14) -0.0026(16)
C3 0.032(2) 0.0309(19) 0.0230(17) 0.0103(15) -0.0028(14) -0.0035(16)
C4 0.0257(18) 0.0284(18) 0.0206(17) 0.0098(14) 0.0006(13) -0.0061(15)
C5 0.0246(18) 0.0254(17) 0.0245(17) 0.0100(14) 0.0009(13) -0.0047(14)
C6 0.0215(17) 0.0279(18) 0.0275(18) 0.0061(14) 0.0021(13) -0.0071(14)
C7 0.031(2) 0.0233(17) 0.0320(19) 0.0102(14) -0.0070(15) -0.0068(15)
C8 0.037(2) 0.0283(18) 0.0251(18) 0.0026(14) -0.0032(15) -0.0127(16)
C9 0.0228(17) 0.0274(18) 0.0233(17) 0.0051(14) 0.0008(13) -0.0086(14)
C10 0.0254(18) 0.0298(18) 0.0210(16) 0.0056(14) -0.0012(13) -0.0073(15)
C11 0.0286(19) 0.0242(18) 0.0244(17) 0.0049(14) -0.0012(14) -0.0051(15)
C12 0.025(2) 0.061(3) 0.138(6) 0.066(4) -0.010(3) -0.010(2)
C13 0.030(3) 0.059(3) 0.146(6) 0.065(4) 0.001(3) -0.014(2)
C14 0.0280(18) 0.0222(16) 0.0220(16) 0.0075(13) -0.0034(13) -0.0046(14)
C15 0.025(2) 0.033(2) 0.068(3) 0.022(2) -0.0080(19) -0.0065(17)
C16 0.027(2) 0.035(2) 0.069(3) 0.025(2) -0.0087(19) -0.0133(18)
C17 0.032(2) 0.0245(17) 0.0215(17) 0.0075(14) -0.0039(14) -0.0069(15)
C18 0.036(2) 0.034(2) 0.0290(19) 0.0085(16) -0.0039(16) -0.0131(17)
C19 0.056(3) 0.035(2) 0.032(2) 0.0110(17) -0.0188(19) -0.022(2)
C20 0.058(3) 0.0247(18) 0.0203(17) 0.0061(14) -0.0058(17) -0.0132(18)
C21 0.046(2) 0.031(2) 0.0271(19) 0.0037(15) -0.0003(17) -0.0097(18)
C22 0.037(2) 0.033(2) 0.0235(18) 0.0005(15) -0.0024(15) -0.0082(17)
C23 0.230(11) 0.047(3) 0.065(4) 0.018(3) -0.048(5) -0.054(5)
C24 0.200(9) 0.037(3) 0.052(3) 0.019(2) -0.038(4) -0.040(4)
C25 0.048(3) 0.032(2) 0.046(2) 0.0083(18) 0.019(2) -0.0062(19)
C26 0.038(3) 0.032(2) 0.128(6) 0.022(3) -0.020(3) -0.008(2)
C27 0.046(3) 0.040(3) 0.106(5) 0.022(3) -0.014(3) -0.015(2)
C28 0.047(3) 0.029(2) 0.051(3) 0.0051(19) 0.020(2) -0.0073(19)
C29 0.055(3) 0.029(2) 0.079(4) -0.002(2) 0.006(3) -0.008(2)
C30 0.057(3) 0.037(3) 0.081(4) -0.001(3) -0.001(3) -0.004(2)
C31 0.079(4) 0.030(2) 0.039(2) 0.0041(19) 0.024(2) -0.012(2)
C32 0.084(4) 0.034(2) 0.045(3) 0.001(2) 0.023(3) -0.019(3)
C33 0.068(4) 0.044(3) 0.076(4) 0.020(3) -0.015(3) -0.003(3)
C34 0.072(4) 0.047(3) 0.069(4) 0.023(3) -0.024(3) -0.004(3)
C35 0.030(2) 0.043(2) 0.055(3) 0.021(2) 0.008(2) 0.0002(19)
C36 0.059(3) 0.057(3) 0.078(4) 0.035(3) -0.012(3) -0.022(3)
C37 0.064(4) 0.070(4) 0.076(4) 0.040(3) -0.020(3) -0.027(3)
C38 0.032(2) 0.051(3) 0.051(3) 0.015(2) 0.012(2) -0.002(2)
C39 0.047(3) 0.051(3) 0.055(3) 0.016(2) 0.003(2) -0.011(2)
C40 0.055(3) 0.062(3) 0.051(3) 0.011(3) 0.006(2) -0.014(3)
C41 0.056(3) 0.054(3) 0.079(4) 0.001(3) 0.003(3) -0.006(3)
C42 0.048(3) 0.049(3) 0.069(3) 0.011(3) -0.001(3) -0.004(2)
N1 0.0218(14) 0.0258(15) 0.0196(14) 0.0056(11) 0.0008(11) -0.0026(12)
N2 0.0247(15) 0.0226(14) 0.0186(14) 0.0064(11) 0.0003(11) -0.0039(12)
N3 0.079(3) 0.048(2) 0.064(3) 0.011(2) 0.001(2) -0.026(2)
N4 0.058(3) 0.041(2) 0.056(2) -0.0080(19) 0.018(2) -0.016(2)
N5 0.048(2) 0.060(3) 0.056(3) -0.002(2) 0.009(2) -0.012(2)
N6 0.046(2) 0.060(3) 0.068(3) 0.021(2) -0.008(2) -0.012(2)
O1 0.0454(18) 0.0292(15) 0.065(2) -0.0043(14) 0.0007(15) -0.0161(13)
O2 0.0521(18) 0.0367(15) 0.0225(13) 0.0076(11) 0.0023(12) -0.0022(14)
O3 0.0346(15) 0.0275(13) 0.0316(14) 0.0073(11) 0.0011(11) -0.0033(11)
O4 0.062(14) 0.038(6) 0.026(11) 0.001(6) -0.006(9) -0.019(8)
O5 0.062(6) 0.040(5) 0.019(4) -0.015(3) 0.008(4) -0.007(5)
O6 0.132(11) 0.024(3) 0.030(5) 0.002(3) -0.027(6) -0.042(4)
O4B 0.064(15) 0.030(5) 0.018(4) 0.008(3) 0.005(8) -0.010(8)
O5B 0.137(15) 0.075(12) 0.053(8) -0.023(7) -0.051(8) 0.047(9)
O6B 0.157(16) 0.19(2) 0.055(10) -0.012(12) 0.013(10) -0.145(17)
O7 0.0302(14) 0.0332(14) 0.0233(12) 0.0014(10) 0.0041(10) -0.0092(12)
S1 0.0335(5) 0.0205(4) 0.0247(4) 0.0046(3) 0.0020(3) -0.0043(4)
S2 0.0720(8) 0.0315(5) 0.0242(5) 0.0031(4) -0.0102(5) -0.0167(5)
Mn1 0.0220(4) 0.0212(4) 0.0170(4) 0.0069(3) -0.0010(3) -0.0023(3)
O8 0.0351(16) 0.0542(19) 0.0417(16) -0.0032(14) -0.0092(12) -0.0150(14)
O9 0.063(3) 0.053(2) 0.100(3) -0.005(2) -0.006(2) -0.019(2)
O10 0.119(4) 0.072(3) 0.070(3) 0.027(2) -0.048(3) -0.031(3)
O11 0.064(3) 0.123(5) 0.296(9) -0.128(6) 0.081(4) -0.061(3)
O12 0.197(7) 0.125(5) 0.095(4) -0.061(4) 0.061(4) -0.107(5)

loop_
_atom_type_symbol
_atom_type_description
_atom_type_scat_dispersion_real
_atom_type_scat_dispersion_imag
_atom_type_scat_source
C C 0.0181 0.0091 'International Tables Vol C Tables 4.2.6.8 and 6.1.1.4'
H H 0 0 'International Tables Vol C Tables 4.2.6.8 and 6.1.1.4'
N N 0.0311 0.018 'International Tables Vol C Tables 4.2.6.8 and 6.1.1.4'
O O 0.0492 0.0322 'International Tables Vol C Tables 4.2.6.8 and 6.1.1.4'
S S 0.3331 0.5567 'International Tables Vol C Tables 4.2.6.8 and 6.1.1.4'
Mn Mn -0.5299 2.8052 'International Tables Vol C Tables 4.2.6.8 and 6.1.1.4'

loop_
_exptl_crystal_face_index_h
_exptl_crystal_face_index_k
_exptl_crystal_face_index_l
_exptl_crystal_face_perp_dist
6 3 -3 0.0368
-6 -3 3 0.0804
0 2 -14 0.023
0 -2 14 0.023
-1 -7 2 0.0082
0 -7 0 0.0066
6 3 2 0.0508
0 7 0 0.0066

loop_
_geom_angle_atom_site_label_1
_geom_angle_atom_site_label_2
_geom_angle_atom_site_label_3
_geom_angle
_geom_angle_site_symmetry_1
_geom_angle_site_symmetry_3
N1 C1 C10 126.0(3) . .
N1 C1 C2 109.6(3) . .
C10 C1 C2 124.3(3) . .
C3 C2 C1 107.2(3) . .
C3 C2 H2 126.4 . .
C1 C2 H2 126.4 . .
C2 C3 C4 107.5(3) . .
C2 C3 H3 126.3 . .
C4 C3 H3 126.3 . .
N1 C4 C5 126.3(3) . .
N1 C4 C3 109.4(3) . .
C5 C4 C3 124.4(3) . .
C4 C5 C6 124.6(3) . .
C4 C5 C11 117.6(3) . .
C6 C5 C11 117.9(3) . .
N2 C6 C5 125.4(3) . .
N2 C6 C7 109.7(3) . .
C5 C6 C7 124.8(3) . .
C8 C7 C6 107.5(3) . .
C8 C7 H7 126.3 . .
C6 C7 H7 126.3 . .
C7 C8 C9 107.6(3) . .
C7 C8 H8 126.2 . .
C9 C8 H8 126.2 . .
N2 C9 C10 126.4(3) . 2_757
N2 C9 C8 109.2(3) . .
C10 C9 C8 124.4(3) 2_757 .
C9 C10 C1 123.2(3) 2_757 .
C9 C10 C17 117.8(3) 2_757 .
C1 C10 C17 119.0(3) . .
C12 C11 C16 118.4(4) . .
C12 C11 C5 121.4(4) . .
C16 C11 C5 120.2(4) . .
C11 C12 C13 121.1(4) . .
C11 C12 H12 119.5 . .
C13 C12 H12 119.5 . .
C14 C13 C12 120.1(4) . .
C14 C13 H13 120 . .
C12 C13 H13 120 . .
C15 C14 C13 119.2(4) . .
C15 C14 S1 121.2(3) . .
C13 C14 S1 119.6(3) . .
C14 C15 C16 120.7(4) . .
C14 C15 H15 119.7 . .
C16 C15 H15 119.7 . .
C11 C16 C15 120.5(4) . .
C11 C16 H16 119.7 . .
C15 C16 H16 119.7 . .
C22 C17 C18 119.2(3) . .
C22 C17 C10 118.9(3) . .
C18 C17 C10 121.9(3) . .
C19 C18 C17 120.3(4) . .
C19 C18 H18 119.9 . .
C17 C18 H18 119.9 . .
C20 C19 C18 119.8(4) . .
C20 C19 H19 120.1 . .
C18 C19 H19 120.1 . .
C19 C20 C21 120.8(4) . .
C19 C20 S2 119.6(3) . .
C21 C20 S2 119.6(3) . .
C20 C21 C22 119.2(4) . .
C20 C21 H21 120.4 . .
C22 C21 H21 120.4 . .
C17 C22 C21 120.8(4) . .
C17 C22 H22 119.6 . .
C21 C22 H22 119.6 . .
N3 C23 C24 122.1(6) . .
N3 C23 H23 118.9 . .
C24 C23 H23 118.9 . .
C23 C24 C25 121.6(6) . .
C23 C24 H24 119.2 . .
C25 C24 H24 119.2 . .
C24 C25 C26 114.0(6) . .
C24 C25 C28 122.3(5) . .
C26 C25 C28 123.6(4) . .
C27 C26 C25 121.6(5) . .
C27 C26 H26 119.2 . .
C25 C26 H26 119.2 . .
N3 C27 C26 122.8(6) . .
N3 C27 H27 118.6 . .
C26 C27 H27 118.6 . .
C29 C28 C31 116.3(5) . .
C29 C28 C25 121.4(4) . .
C31 C28 C25 122.4(5) . .
C30 C29 C28 120.1(5) . .
C30 C29 H29 120 . .
C28 C29 H29 120 . .
N4 C30 C29 122.8(6) . .
N4 C30 H30 118.6 . .
C29 C30 H30 118.6 . .
C32 C31 C28 120.5(5) . .
C32 C31 H31 119.7 . .
C28 C31 H31 119.7 . .
N4 C32 C31 122.7(5) . .
N4 C32 H32 118.6 . .
C31 C32 H32 118.6 . .
N6 C33 C34 123.5(6) . .
N6 C33 H33 118.3 . .
C34 C33 H33 118.3 . .
C33 C34 C35 120.7(5) . .
C33 C34 H34 119.6 . .
C35 C34 H34 119.6 . .
C34 C35 C36 115.5(6) . .
C34 C35 C38 122.2(5) . .
C36 C35 C38 122.3(5) . .
C37 C36 C35 120.6(5) . .
C37 C36 H36 119.7 . .
C35 C36 H36 119.7 . .
N6 C37 C36 123.4(5) . .
N6 C37 H37 118.3 . .
C36 C37 H37 118.3 . .
C39 C38 C42 115.8(6) . .
C39 C38 C35 121.5(5) . .
C42 C38 C35 122.7(5) . .
C40 C39 C38 120.9(5) . .
C40 C39 H39 119.5 . .
C38 C39 H39 119.5 . .
N5 C40 C39 121.9(6) . .
N5 C40 H40 119 . .
C39 C40 H40 119 . .
N5 C41 C42 121.8(6) . .
N5 C41 H41 119.1 . .
C42 C41 H41 119.1 . .
C41 C42 C38 120.8(6) . .
C41 C42 H42 119.6 . .
C38 C42 H42 119.6 . .
C1 N1 C4 106.3(3) . .
C1 N1 Mn1 127.4(2) . .
C4 N1 Mn1 126.3(2) . .
C9 N2 C6 106.0(3) . .
C9 N2 Mn1 127.1(2) . .
C6 N2 Mn1 126.9(2) . .
C27 N3 C23 117.8(6) . .
C32 N4 C30 117.6(5) . .
C32 N4 H1N 120(4) . .
C30 N4 H1N 122(4) . .
C41 N5 C40 118.8(6) . .
C41 N5 H1N 123(4) . .
C40 N5 H1N 118(4) . .
C37 N6 C33 116.3(6) . .
S2 O6 H6 115(3) . .
S2 O6 H6B 98(2) . .
S2 O6B H6 142(5) . .
S2 O6B H6B 116(3) . .
Mn1 O7 H7A 116.4 . .
Mn1 O7 H7B 109.2 . .
H7A O7 H7B 110.6 . .
O1 S1 O2 111.6(2) . .
O1 S1 O3 113.68(18) . .
O2 S1 O3 112.49(18) . .
O1 S1 C14 106.19(19) . .
O2 S1 C14 106.04(17) . .
O3 S1 C14 106.21(17) . .
O6B S2 O4 101.7(19) . .
O4 S2 O6 112.7(18) . .
O6B S2 O5B 111.0(14) . .
O4 S2 O5B 123.1(16) . .
O6 S2 O5B 100.0(12) . .
O6B S2 O4B 113(2) . .
O6 S2 O4B 122.5(18) . .
O5B S2 O4B 109.6(16) . .
O6B S2 O5 123.4(12) . .
O4 S2 O5 115.9(15) . .
O6 S2 O5 112.4(10) . .
O4B S2 O5 102.0(15) . .
O6B S2 C20 106.1(8) . .
O4 S2 C20 103.7(16) . .
O6 S2 C20 106.7(6) . .
O5B S2 C20 109.8(8) . .
O4B S2 C20 107.6(16) . .
O5 S2 C20 104.2(6) . .
N2 Mn1 N2 180.00(9) . 2_757
N2 Mn1 N1 90.43(12) . .
N2 Mn1 N1 89.57(12) 2_757 .
N2 Mn1 N1 89.57(12) . 2_757
N2 Mn1 N1 90.43(12) 2_757 2_757
N1 Mn1 N1 180.00(18) . 2_757
N2 Mn1 O7 90.10(11) . .
N2 Mn1 O7 89.90(11) 2_757 .
N1 Mn1 O7 90.98(11) . .
N1 Mn1 O7 89.02(11) 2_757 .
N2 Mn1 O7 89.90(11) . 2_757
N2 Mn1 O7 90.10(11) 2_757 2_757
N1 Mn1 O7 89.02(11) . 2_757
N1 Mn1 O7 90.98(11) 2_757 2_757
O7 Mn1 O7 180 . 2_757
H8A O8 H8B 108.2 . .
H9A O9 H9B 107.5 . .
H10A O10 H10B 108.9 . .
H11A O11 H11B 111 . .
H12B O12 H12A 109.8 . .
H14A O13 H16B 96.2 . .
H14A O14 H14B 112.4 . .
H16A O16 H16B 108.4 . .

loop_
_geom_bond_atom_site_label_1
_geom_bond_atom_site_label_2
_geom_bond_distance
_geom_bond_site_symmetry_2
C1 N1 1.376(5) .
C1 C10 1.397(5) .
C1 C2 1.437(5) .
C2 C3 1.350(6) .
C2 H2 0.95 .
C3 C4 1.436(5) .
C3 H3 0.95 .
C4 N1 1.380(5) .
C4 C5 1.390(5) .
C5 C6 1.392(5) .
C5 C11 1.500(5) .
C6 N2 1.383(5) .
C6 C7 1.427(5) .
C7 C8 1.345(5) .
C7 H7 0.95 .
C8 C9 1.437(5) .
C8 H8 0.95 .
C9 N2 1.381(5) .
C9 C10 1.393(5) 2_757
C10 C9 1.393(5) 2_757
C10 C17 1.494(5) .
C11 C12 1.365(6) .
C11 C16 1.377(6) .
C12 C13 1.381(7) .
C12 H12 0.95 .
C13 C14 1.377(6) .
C13 H13 0.95 .
C14 C15 1.356(6) .
C14 S1 1.776(3) .
C15 C16 1.384(6) .
C15 H15 0.95 .
C16 H16 0.95 .
C17 C22 1.388(5) .
C17 C18 1.391(6) .
C18 C19 1.390(6) .
C18 H18 0.95 .
C19 C20 1.379(6) .
C19 H19 0.95 .
C20 C21 1.384(6) .
C20 S2 1.785(4) .
C21 C22 1.391(5) .
C21 H21 0.95 .
C22 H22 0.95 .
C23 N3 1.321(8) .
C23 C24 1.373(11) .
C23 H23 0.95 .
C24 C25 1.382(8) .
C24 H24 0.95 .
C25 C26 1.390(8) .
C25 C28 1.476(8) .
C26 C27 1.356(9) .
C26 H26 0.95 .
C27 N3 1.318(7) .
C27 H27 0.95 .
C28 C29 1.394(7) .
C28 C31 1.400(6) .
C29 C30 1.361(8) .
C29 H29 0.95 .
C30 N4 1.345(7) .
C30 H30 0.95 .
C31 C32 1.350(8) .
C31 H31 0.95 .
C32 N4 1.342(7) .
C32 H32 0.95 .
C33 N6 1.342(7) .
C33 C34 1.374(9) .
C33 H33 0.95 .
C34 C35 1.377(8) .
C34 H34 0.95 .
C35 C36 1.397(7) .
C35 C38 1.462(8) .
C36 C37 1.374(9) .
C36 H36 0.95 .
C37 N6 1.328(7) .
C37 H37 0.95 .
C38 C39 1.393(7) .
C38 C42 1.405(8) .
C39 C40 1.357(8) .
C39 H39 0.95 .
C40 N5 1.346(7) .
C40 H40 0.95 .
C41 N5 1.338(8) .
C41 C42 1.361(9) .
C41 H41 0.95 .
C42 H42 0.95 .
N1 Mn1 2.012(3) .
N2 Mn1 2.011(3) .
N4 H1N 1.46(9) .
N5 H1N 1.28(9) .
O1 S1 1.446(3) .
O2 S1 1.451(3) .
O3 S1 1.458(3) .
O4 S2 1.42(4) .
O5 S2 1.465(16) .
O6 S2 1.425(15) .
O6 H6 0.851(10) .
O6 H6B 1.13(5) .
O4B S2 1.46(4) .
O5B S2 1.44(2) .
O6B S2 1.41(2) .
O6B H6 0.62(4) .
O6B H6B 0.851(10) .
O7 Mn1 2.245(3) .
O7 H7A 0.8208 .
O7 H7B 0.8182 .
Mn1 N2 2.011(3) 2_757
Mn1 N1 2.012(3) 2_757
Mn1 O7 2.245(3) 2_757
O8 H8A 0.8226 .
O8 H8B 0.8258 .
O9 H9A 0.8296 .
O9 H9B 0.8297 .
O10 H10A 0.8263 .
O10 H10B 0.8274 .
O11 H11A 0.8201 .
O11 H11B 0.8214 .
O12 H12B 0.8219 .
O12 H12A 0.8233 .
O13 H13B 0.8213 .
O13 H13A 0.8256 .
O13 H14A 1.2319 .
O13 H16B 1.441 .
O15 H15A 0.8237 .
O15 H15B 0.8244 .
O14 H13A 1.0074 .
O14 H14A 0.8156 .
O14 H14B 0.8249 .
O16 H13B 1.2329 .
O16 H16A 0.8327 .
O16 H16B 0.8243 .

loop_
_geom_torsion_atom_site_label_1
_geom_torsion_atom_site_label_2
_geom_torsion_atom_site_label_3
_geom_torsion_atom_site_label_4
_geom_torsion
_geom_torsion_site_symmetry_1
_geom_torsion_site_symmetry_4
N1 C1 C2 C3 0.7(5) . .
C10 C1 C2 C3 -176.6(4) . .
C1 C2 C3 C4 0.1(5) . .
C2 C3 C4 N1 -0.9(5) . .
C2 C3 C4 C5 178.5(4) . .
N1 C4 C5 C6 -2.8(6) . .
C3 C4 C5 C6 177.9(4) . .
N1 C4 C5 C11 178.1(3) . .
C3 C4 C5 C11 -1.2(6) . .
C4 C5 C6 N2 -0.8(6) . .
C11 C5 C6 N2 178.3(3) . .
C4 C5 C6 C7 -178.0(4) . .
C11 C5 C6 C7 1.2(6) . .
N2 C6 C7 C8 -1.6(4) . .
C5 C6 C7 C8 176.0(4) . .
C6 C7 C8 C9 1.0(4) . .
C7 C8 C9 N2 -0.1(4) . .
C7 C8 C9 C10 178.0(4) . 2_757
N1 C1 C10 C9 7.6(6) . 2_757
C2 C1 C10 C9 -175.6(4) . 2_757
N1 C1 C10 C17 -170.1(3) . .
C2 C1 C10 C17 6.7(6) . .
C4 C5 C11 C12 -89.9(6) . .
C6 C5 C11 C12 90.9(6) . .
C4 C5 C11 C16 89.4(5) . .
C6 C5 C11 C16 -89.8(5) . .
C16 C11 C12 C13 -1.3(10) . .
C5 C11 C12 C13 178.0(6) . .
C11 C12 C13 C14 0.2(12) . .
C12 C13 C14 C15 1.3(10) . .
C12 C13 C14 S1 -177.4(6) . .
C13 C14 C15 C16 -1.8(8) . .
S1 C14 C15 C16 176.9(4) . .
C12 C11 C16 C15 0.8(8) . .
C5 C11 C16 C15 -178.5(4) . .
C14 C15 C16 C11 0.8(8) . .
C9 C10 C17 C22 -70.6(5) 2_757 .
C1 C10 C17 C22 107.2(4) . .
C9 C10 C17 C18 108.6(4) 2_757 .
C1 C10 C17 C18 -73.6(5) . .
C22 C17 C18 C19 0.2(6) . .
C10 C17 C18 C19 -179.0(4) . .
C17 C18 C19 C20 0.2(6) . .
C18 C19 C20 C21 -0.8(6) . .
C18 C19 C20 S2 -177.1(3) . .
C19 C20 C21 C22 1.1(6) . .
S2 C20 C21 C22 177.5(3) . .
C18 C17 C22 C21 0.2(6) . .
C10 C17 C22 C21 179.4(4) . .
C20 C21 C22 C17 -0.8(6) . .
N3 C23 C24 C25 2.9(15) . .
C23 C24 C25 C26 0.0(11) . .
C23 C24 C25 C28 176.8(7) . .
C24 C25 C26 C27 -3.3(9) . .
C28 C25 C26 C27 180.0(5) . .
C25 C26 C27 N3 3.9(10) . .
C24 C25 C28 C29 15.6(8) . .
C26 C25 C28 C29 -167.9(5) . .
C24 C25 C28 C31 -164.1(6) . .
C26 C25 C28 C31 12.3(7) . .
C31 C28 C29 C30 1.1(7) . .
C25 C28 C29 C30 -178.7(5) . .
C28 C29 C30 N4 -0.9(9) . .
C29 C28 C31 C32 -0.7(7) . .
C25 C28 C31 C32 179.1(4) . .
C28 C31 C32 N4 0.1(8) . .
N6 C33 C34 C35 -0.6(10) . .
C33 C34 C35 C36 0.9(8) . .
C33 C34 C35 C38 179.1(5) . .
C34 C35 C36 C37 0.5(8) . .
C38 C35 C36 C37 -177.7(5) . .
C35 C36 C37 N6 -2.4(10) . .
C34 C35 C38 C39 -13.4(7) . .
C36 C35 C38 C39 164.7(5) . .
C34 C35 C38 C42 166.6(5) . .
C36 C35 C38 C42 -15.3(7) . .
C42 C38 C39 C40 0.6(7) . .
C35 C38 C39 C40 -179.4(4) . .
C38 C39 C40 N5 0.3(8) . .
N5 C41 C42 C38 0.2(9) . .
C39 C38 C42 C41 -0.9(8) . .
C35 C38 C42 C41 179.2(5) . .
C10 C1 N1 C4 176.0(4) . .
C2 C1 N1 C4 -1.2(4) . .
C10 C1 N1 Mn1 -5.8(5) . .
C2 C1 N1 Mn1 176.9(2) . .
C5 C4 N1 C1 -178.1(4) . .
C3 C4 N1 C1 1.3(4) . .
C5 C4 N1 Mn1 3.8(5) . .
C3 C4 N1 Mn1 -176.9(2) . .
C10 C9 N2 C6 -178.9(4) 2_757 .
C8 C9 N2 C6 -0.9(4) . .
C10 C9 N2 Mn1 2.0(5) 2_757 .
C8 C9 N2 Mn1 -179.9(2) . .
C5 C6 N2 C9 -176.0(4) . .
C7 C6 N2 C9 1.5(4) . .
C5 C6 N2 Mn1 3.0(5) . .
C7 C6 N2 Mn1 -179.5(2) . .
C26 C27 N3 C23 -0.9(10) . .
C24 C23 N3 C27 -2.5(13) . .
C31 C32 N4 C30 0.1(8) . .
C29 C30 N4 C32 0.3(8) . .
C42 C41 N5 C40 0.8(8) . .
C39 C40 N5 C41 -1.0(8) . .
C36 C37 N6 C33 2.6(9) . .
C34 C33 N6 C37 -1.1(9) . .
C15 C14 S1 O1 133.6(4) . .
C13 C14 S1 O1 -47.7(5) . .
C15 C14 S1 O2 -107.5(4) . .
C13 C14 S1 O2 71.1(5) . .
C15 C14 S1 O3 12.3(4) . .
C13 C14 S1 O3 -169.0(5) . .
C19 C20 S2 O6B -39.3(11) . .
C21 C20 S2 O6B 144.3(11) . .
C19 C20 S2 O4 67.4(16) . .
C21 C20 S2 O4 -109.0(16) . .
C19 C20 S2 O6 -51.8(8) . .
C21 C20 S2 O6 131.8(8) . .
C19 C20 S2 O5B -159.4(11) . .
C21 C20 S2 O5B 24.2(11) . .
C19 C20 S2 O4B 81.3(16) . .
C21 C20 S2 O4B -95.1(16) . .
C19 C20 S2 O5 -170.9(7) . .
C21 C20 S2 O5 12.7(7) . .
C9 N2 Mn1 N1 177.1(3) . .
C6 N2 Mn1 N1 -1.7(3) . .
C9 N2 Mn1 N1 -2.9(3) . 2_757
C6 N2 Mn1 N1 178.3(3) . 2_757
C9 N2 Mn1 O7 -91.9(3) . .
C6 N2 Mn1 O7 89.3(3) . .
C9 N2 Mn1 O7 88.1(3) . 2_757
C6 N2 Mn1 O7 -90.7(3) . 2_757
C1 N1 Mn1 N2 -179.2(3) . .
C4 N1 Mn1 N2 -1.4(3) . .
C1 N1 Mn1 N2 0.8(3) . 2_757
C4 N1 Mn1 N2 178.6(3) . 2_757
C1 N1 Mn1 O7 90.7(3) . .
C4 N1 Mn1 O7 -91.5(3) . .
C1 N1 Mn1 O7 -89.3(3) . 2_757
C4 N1 Mn1 O7 88.5(3) . 2_757
